data_2213087
loop_
_publ_author_name
'Eyduran, Fatih'
'\"Ozy\"urek, Cengiz'
'Dilek, Nefise'
'Ocak Iskeleli, Nazan'
'\,Sendil, K\?iv\?ilc\?im'

_publ_section_title
;
 4,6-Dimethyl-2-thioxo-1,2-dihydropyridine-3-carbonitrile
;
_journal_coeditor_code AT2257
_journal_issue 5
_journal_name_full 'Acta Crystallographica Section E'
_journal_page_first o2415
_journal_page_last o2417
_journal_paper_doi 10.1107/S1600536807016418
_journal_volume 63
_journal_year 2007
_chemical_formula_iupac 'C8 H8 N2 S'
_chemical_formula_moiety 'C8 H8 N2 S'
_chemical_formula_sum 'C8 H8 N2 S'
_chemical_formula_weight 164.22
_chemical_name_systematic
;
4,6-Dimethyl-2-thioxo-1,2-dihydropyridine-3-carbonitrile
;
_space_group_IT_number 14
_symmetry_cell_setting monoclinic
_symmetry_space_group_name_Hall '-P 2ybc'
_symmetry_space_group_name_H-M 'P 1 21/c 1'
_atom_sites_solution_hydrogens geom
_atom_sites_solution_primary direct
_atom_sites_solution_secondary difmap
_audit_creation_method SHELXL97
_cell_angle_alpha 90.00
_cell_angle_beta 113.185(6)
_cell_angle_gamma 90.00
_cell_formula_units_Z 4
_cell_length_a 7.6526(6)
_cell_length_b 8.4577(4)
_cell_length_c 13.7386(11)
_cell_measurement_reflns_used 16876
_cell_measurement_temperature 293(2)
_cell_measurement_theta_max 28.00
_cell_measurement_theta_min 2.41
_cell_volume 817.39(11)
_computing_cell_refinement X-AREA
_computing_data_collection 'X-AREA (Stoe & Cie, 2002)'
_computing_data_reduction 'X-RED32 (Stoe & Cie, 2002)'
_computing_molecular_graphics 'ORTEP-3 (Farrugia, 1997)'
_computing_publication_material 'WinGX (Farrugia, 1999)'
_computing_structure_refinement 'SHELXL97 (Sheldrick, 1997)'
_computing_structure_solution 'SHELXS97 (Sheldrick, 1997)'
_diffrn_ambient_temperature 293(2)
_diffrn_detector_area_resol_mean 6.67
_diffrn_measured_fraction_theta_full 1.000
_diffrn_measured_fraction_theta_max 1.000
_diffrn_measurement_device_type 'Stoe IPDS II'
_diffrn_measurement_method \w
_diffrn_radiation_monochromator graphite
_diffrn_radiation_source 'fine-focus sealed tube'
_diffrn_radiation_type MoK\a
_diffrn_radiation_wavelength 0.71073
_diffrn_reflns_av_R_equivalents 0.0313
_diffrn_reflns_av_sigmaI/netI 0.0144
_diffrn_reflns_limit_h_max 9
_diffrn_reflns_limit_h_min -9
_diffrn_reflns_limit_k_max 10
_diffrn_reflns_limit_k_min -10
_diffrn_reflns_limit_l_max 16
_diffrn_reflns_limit_l_min -16
_diffrn_reflns_number 11418
_diffrn_reflns_theta_full 26.00
_diffrn_reflns_theta_max 26.00
_diffrn_reflns_theta_min 2.90
_diffrn_standards_number 0
_exptl_absorpt_coefficient_mu 0.327
_exptl_absorpt_correction_T_max 0.9392
_exptl_absorpt_correction_T_min 0.8563
_exptl_absorpt_correction_type integration
_exptl_absorpt_process_details '(X-RED32; Stoe & Cie, 2002)'
_exptl_crystal_colour yellow
_exptl_crystal_density_diffrn 1.334
_exptl_crystal_density_method 'not measured'
_exptl_crystal_description prism
_exptl_crystal_F_000 344
_exptl_crystal_size_max 0.440
_exptl_crystal_size_mid 0.343
_exptl_crystal_size_min 0.190
_refine_diff_density_max 0.177
_refine_diff_density_min -0.212
_refine_ls_extinction_method none
_refine_ls_goodness_of_fit_ref 1.057
_refine_ls_hydrogen_treatment mixed
_refine_ls_matrix_type full
_refine_ls_number_parameters 108
_refine_ls_number_reflns 1606
_refine_ls_number_restraints 0
_refine_ls_restrained_S_all 1.057
_refine_ls_R_factor_all 0.0335
_refine_ls_R_factor_gt 0.0296
_refine_ls_shift/su_max 0.000
_refine_ls_shift/su_mean 0.000
_refine_ls_structure_factor_coef Fsqd
_refine_ls_weighting_details 'calc w = 1/[\s^2^(Fo^2^)+(0.0444P)^2^+0.2054P] where P=(Fo^2^+2Fc^2^)/3'
_refine_ls_weighting_scheme calc
_refine_ls_wR_factor_gt 0.0826
_refine_ls_wR_factor_ref 0.0847
_reflns_number_gt 1431
_reflns_number_total 1606
_reflns_threshold_expression I>2\s(I)
_cod_data_source_file at2257.cif
_cod_data_source_block I
_cod_original_cell_volume 817.39(10)
_cod_original_sg_symbol_H-M 'P 21/c'
_cod_database_code 2213087
_cod_database_fobs_code 2213087

loop_
_symmetry_equiv_pos_as_xyz
'x, y, z'
'-x, y+1/2, -z+1/2'
'-x, -y, -z'
'x, -y-1/2, z-1/2'

loop_
_atom_site_type_symbol
_atom_site_label
_atom_site_fract_x
_atom_site_fract_y
_atom_site_fract_z
_atom_site_U_iso_or_equiv
_atom_site_adp_type
_atom_site_calc_flag
_atom_site_refinement_flags
_atom_site_occupancy
C C1 0.33295(19) 0.54624(16) 0.09048(11) 0.0372(3) Uani d . 1
C C2 0.53409(19) 0.56244(17) 0.13940(11) 0.0395(3) Uani d . 1
C C3 0.6544(2) 0.43283(19) 0.16107(12) 0.0436(3) Uani d . 1
C C4 0.5744(2) 0.28320(19) 0.13381(13) 0.0474(4) Uani d . 1
C C5 0.3810(2) 0.26519(17) 0.08556(12) 0.0429(3) Uani d . 1
C C6 0.6096(2) 0.71911(19) 0.16541(12) 0.0449(4) Uani d . 1
C C7 0.8661(2) 0.4509(2) 0.21243(15) 0.0574(4) Uani d . 1
H H7A 0.9249 0.3486 0.2212 0.086 Uiso calc PR 0.50
H H7B 0.9005 0.5001 0.2804 0.086 Uiso calc PR 0.50
H H7C 0.9087 0.5155 0.1686 0.086 Uiso calc PR 0.50
H H7D 0.8978 0.5608 0.2256 0.086 Uiso calc PR 0.50
H H7E 0.9222 0.4094 0.1664 0.086 Uiso calc PR 0.50
H H7F 0.9140 0.3940 0.2782 0.086 Uiso calc PR 0.50
C C8 0.2834(3) 0.11014(19) 0.05413(16) 0.0563(4) Uani d . 1
H H8A 0.1484 0.1265 0.0217 0.084 Uiso calc PR 0.50
H H8B 0.3136 0.0447 0.1157 0.084 Uiso calc PR 0.50
H H8C 0.3250 0.0591 0.0046 0.084 Uiso calc PR 0.50
H H8D 0.3763 0.0270 0.0730 0.084 Uiso calc PR 0.50
H H8E 0.2111 0.1088 -0.0210 0.084 Uiso calc PR 0.50
H H8F 0.1996 0.0944 0.0901 0.084 Uiso calc PR 0.50
N N1 0.27006(16) 0.39539(14) 0.06536(10) 0.0395(3) Uani d . 1
N N2 0.6751(2) 0.84191(18) 0.18657(12) 0.0598(4) Uani d . 1
S S1 0.17883(5) 0.69772(4) 0.06328(4) 0.05019(16) Uani d . 1
H H1 0.141(3) 0.376(2) 0.0323(15) 0.060(5) Uiso d . 1
H H4 0.653(3) 0.192(2) 0.1492(15) 0.062(5) Uiso d . 1

loop_
_atom_site_aniso_label
_atom_site_aniso_U_11
_atom_site_aniso_U_22
_atom_site_aniso_U_33
_atom_site_aniso_U_12
_atom_site_aniso_U_13
_atom_site_aniso_U_23
C1 0.0319(7) 0.0366(7) 0.0415(7) -0.0020(5) 0.0127(5) -0.0009(6)
C2 0.0324(7) 0.0418(7) 0.0418(7) -0.0028(6) 0.0120(6) 0.0008(6)
C3 0.0332(7) 0.0526(9) 0.0436(7) 0.0034(6) 0.0136(6) 0.0053(6)
C4 0.0411(8) 0.0436(8) 0.0560(9) 0.0102(6) 0.0175(7) 0.0063(7)
C5 0.0435(8) 0.0367(7) 0.0482(8) 0.0027(6) 0.0177(6) 0.0035(6)
C6 0.0318(7) 0.0512(9) 0.0473(8) -0.0043(6) 0.0108(6) -0.0019(6)
C7 0.0327(7) 0.0689(11) 0.0639(10) 0.0041(7) 0.0117(7) 0.0049(8)
C8 0.0555(9) 0.0353(8) 0.0747(11) -0.0001(7) 0.0220(8) 0.0023(7)
N1 0.0310(6) 0.0347(6) 0.0491(7) -0.0009(5) 0.0120(5) 0.0007(5)
N2 0.0460(8) 0.0556(9) 0.0703(9) -0.0144(7) 0.0147(7) -0.0082(7)
S1 0.0327(2) 0.0349(2) 0.0738(3) 0.00036(14) 0.01116(18) -0.00637(17)

loop_
_atom_type_symbol
_atom_type_description
_atom_type_scat_dispersion_real
_atom_type_scat_dispersion_imag
_atom_type_scat_source
C C 0.0033 0.0016 'International Tables Vol C Tables 4.2.6.8 and 6.1.1.4'
H H 0.0000 0.0000 'International Tables Vol C Tables 4.2.6.8 and 6.1.1.4'
N N 0.0061 0.0033 'International Tables Vol C Tables 4.2.6.8 and 6.1.1.4'
S S 0.1246 0.1234 'International Tables Vol C Tables 4.2.6.8 and 6.1.1.4'

loop_
_geom_angle_atom_site_label_1
_geom_angle_atom_site_label_2
_geom_angle_atom_site_label_3
_geom_angle
_geom_angle_publ_flag
N1 C1 C2 114.79(12) yes
N1 C1 S1 120.78(10) yes
C2 C1 S1 124.43(11) ?
C3 C2 C1 121.92(13) ?
C3 C2 C6 120.58(13) ?
C1 C2 C6 117.50(13) ?
C2 C3 C4 118.47(13) ?
C2 C3 C7 121.61(14) ?
C4 C3 C7 119.92(14) ?
C5 C4 C3 120.52(14) ?
C5 C4 H4 119.2(12) ?
C3 C4 H4 120.2(12) ?
N1 C5 C4 118.69(14) yes
N1 C5 C8 117.13(13) yes
C4 C5 C8 124.18(14) ?
N2 C6 C2 177.89(16) yes
C3 C7 H7A 109.5 ?
C3 C7 H7B 109.5 ?
H7A C7 H7B 109.5 ?
C3 C7 H7C 109.5 ?
H7A C7 H7C 109.5 ?
H7B C7 H7C 109.5 ?
C3 C7 H7D 109.5 ?
H7A C7 H7D 141.1 ?
H7B C7 H7D 56.3 ?
H7C C7 H7D 56.3 ?
C3 C7 H7E 109.5 ?
H7A C7 H7E 56.3 ?
H7B C7 H7E 141.1 ?
H7C C7 H7E 56.3 ?
H7D C7 H7E 109.5 ?
C3 C7 H7F 109.5 ?
H7A C7 H7F 56.3 ?
H7B C7 H7F 56.3 ?
H7C C7 H7F 141.1 ?
H7D C7 H7F 109.5 ?
H7E C7 H7F 109.5 ?
C5 C8 H8A 109.5 ?
C5 C8 H8B 109.5 ?
H8A C8 H8B 109.5 ?
C5 C8 H8C 109.5 ?
H8A C8 H8C 109.5 ?
H8B C8 H8C 109.5 ?
C5 C8 H8D 109.5 ?
H8A C8 H8D 141.1 ?
H8B C8 H8D 56.3 ?
H8C C8 H8D 56.3 ?
C5 C8 H8E 109.5 ?
H8A C8 H8E 56.3 ?
H8B C8 H8E 141.1 ?
H8C C8 H8E 56.3 ?
H8D C8 H8E 109.5 ?
C5 C8 H8F 109.5 ?
H8A C8 H8F 56.3 ?
H8B C8 H8F 56.3 ?
H8C C8 H8F 141.1 ?
H8D C8 H8F 109.5 ?
H8E C8 H8F 109.5 ?
C5 N1 C1 125.59(12) yes
C5 N1 H1 115.0(13) ?
C1 N1 H1 119.4(13) ?

loop_
_geom_bond_atom_site_label_1
_geom_bond_atom_site_label_2
_geom_bond_distance
_geom_bond_publ_flag
C1 N1 1.3593(17) yes
C1 C2 1.4231(18) ?
C1 S1 1.6808(14) yes
C2 C3 1.387(2) ?
C2 C6 1.433(2) ?
C3 C4 1.391(2) ?
C3 C7 1.499(2) ?
C4 C5 1.372(2) ?
C4 H4 0.95(2) ?
C5 N1 1.3509(18) yes
C5 C8 1.487(2) ?
C6 N2 1.140(2) ?
C7 H7A 0.9600 ?
C7 H7B 0.9600 ?
C7 H7C 0.9600 ?
C7 H7D 0.9600 ?
C7 H7E 0.9600 ?
C7 H7F 0.9600 ?
C8 H8A 0.9600 ?
C8 H8B 0.9600 ?
C8 H8C 0.9600 ?
C8 H8D 0.9600 ?
C8 H8E 0.9600 ?
C8 H8F 0.9600 ?
N1 H1 0.925(19) ?

loop_
_geom_hbond_atom_site_label_D
_geom_hbond_atom_site_label_H
_geom_hbond_atom_site_label_A
_geom_hbond_site_symmetry_A
_geom_hbond_distance_DH
_geom_hbond_distance_HA
_geom_hbond_distance_DA
_geom_hbond_angle_DHA
N1 H1 S1 3_565 0.925(19) 2.36(2) 3.2808(13) 172.9(17)

loop_
_geom_torsion_atom_site_label_1
_geom_torsion_atom_site_label_2
_geom_torsion_atom_site_label_3
_geom_torsion_atom_site_label_4
_geom_torsion
N1 C1 C2 C3 -1.2(2)
S1 C1 C2 C3 179.25(11)
N1 C1 C2 C6 178.46(13)
S1 C1 C2 C6 -1.12(19)
C1 C2 C3 C4 0.0(2)
C6 C2 C3 C4 -179.64(14)
C1 C2 C3 C7 179.88(14)
C6 C2 C3 C7 0.3(2)
C2 C3 C4 C5 0.7(2)
C7 C3 C4 C5 -179.18(15)
C3 C4 C5 N1 -0.2(2)
C3 C4 C5 C8 -179.73(15)
C3 C2 C6 N2 13(5)
C1 C2 C6 N2 -167(5)
C4 C5 N1 C1 -1.2(2)
C8 C5 N1 C1 178.38(14)
C2 C1 N1 C5 1.8(2)
S1 C1 N1 C5 -178.57(12)
